data_4070602
loop_
_publ_author_name
'Crossley, Ian R.'
'Hill, Anthony F.'
'Willis, Anthony C.'

_publ_section_title
;
 Retention of Pt\\rightarrow B Bonding in Oxidative Addition Reactions of
 the Platinaboratrane [Pt(PPh3){B(mt)3}](Pt\\rightarrow B)10(mt =
 Methimazolyl)
;
_journal_issue 3
_journal_name_full Organometallics
_journal_page_first 312
_journal_paper_doi 10.1021/om700835h
_journal_volume 27
_journal_year 2008
_chemical_compound_source
;
?
;
_chemical_formula_moiety ' C30 H31 B N6 P Pt S3 +. Cl -, 2(C H2 Cl2)'
_chemical_formula_sum 'C32 H35 B Cl5 N6 P Pt S3'
_chemical_formula_weight 1014.01
_chemical_name_systematic
; 
? 
;
_space_group_IT_number 2
_symmetry_cell_setting triclinic
_symmetry_space_group_name_Hall '-P 1'
_symmetry_space_group_name_H-M 'P -1'
_atom_sites_solution_hydrogens geom
_atom_sites_solution_primary direct
_audit_creation_date 04-27-10
_audit_creation_method CRYSTALS_ver_12-03-99
_audit_update_record
;
2004-10-28 - Report on  C32 H35 B Cl5 N6 P Pt S3
             by Anthony C. Willis
             for   Anthony F. Hill and Ian Crossley

2004-10.28 - passes checkcif tests with minor warnings

;
_cell_angle_alpha 109.9647(9)
_cell_angle_beta 101.3046(13)
_cell_angle_gamma 93.5646(11)
_cell_formula_units_Z 2
_cell_length_a 9.7438(2)
_cell_length_b 12.9979(2)
_cell_length_c 17.1896(3)
_cell_measurement_reflns_used 35942
_cell_measurement_temperature 200
_cell_measurement_theta_max 27
_cell_measurement_theta_min 3
_cell_volume 1986.73(6)
_computing_cell_refinement
; 
 Denzo/Scalepack (Otwinowski & Minor, 1996) 
;
_computing_data_collection
; 
 COLLECT (Nonius BV, 1997) 
;
_computing_data_reduction
; 
 Denzo/Scalepack (Otwinowski & Minor, 1996) 
;
_computing_molecular_graphics
; 
ORTEP-II (Johnson 1976) in teXsan (MSC, 1992-1997)
;
_computing_publication_material
; 
 CRYSTALS (Watkin et al 2003) 
;
_computing_structure_refinement
; 
 CRYSTALS (Watkin et al 2003) 
;
_computing_structure_solution
; 
 SIR92 (Altomare et al, 1994) 
;
_diffrn_ambient_temperature 200
_diffrn_measured_fraction_theta_full 0.998
_diffrn_measured_fraction_theta_max 0.998
_diffrn_measurement_device_type
; 
Nonius Kappa CCD 
;
_diffrn_measurement_method ' \f and \w scans with CCD '
_diffrn_radiation_monochromator graphite
_diffrn_radiation_type 'Mo K\a'
_diffrn_radiation_wavelength 0.71073
_diffrn_reflns_av_R_equivalents 0.05
_diffrn_reflns_limit_h_max 12
_diffrn_reflns_limit_h_min -12
_diffrn_reflns_limit_k_max 16
_diffrn_reflns_limit_k_min -16
_diffrn_reflns_limit_l_max 22
_diffrn_reflns_limit_l_min -22
_diffrn_reflns_number 45040
_diffrn_reflns_theta_full 27.514
_diffrn_reflns_theta_max 27.514
_diffrn_reflns_theta_min 2.592
_diffrn_standards_decay_% 0.00
_diffrn_standards_interval_count 0
_diffrn_standards_interval_time 0
_diffrn_standards_number 0
_exptl_absorpt_coefficient_mu 4.098
_exptl_absorpt_correction_T_max 0.744
_exptl_absorpt_correction_T_min 0.420
_exptl_absorpt_correction_type integration
_exptl_absorpt_process_details
;
Gaussian integration (Coppens, 1970)
;
_exptl_crystal_colour ' yellow '
_exptl_crystal_density_diffrn 1.695
_exptl_crystal_density_meas ?
_exptl_crystal_description ' block '
_exptl_crystal_F_000 1000
_exptl_crystal_size_max 0.31
_exptl_crystal_size_mid 0.14
_exptl_crystal_size_min 0.08
_refine_diff_density_max 1.01
_refine_diff_density_min -1.17
_refine_ls_extinction_method None
_refine_ls_goodness_of_fit_ref 1.1226
_refine_ls_hydrogen_treatment mixed
_refine_ls_matrix_type full
_refine_ls_number_parameters 455
_refine_ls_number_reflns 7119
_refine_ls_number_restraints 11
_refine_ls_R_factor_all 0.0374
_refine_ls_R_factor_gt 0.0261
_refine_ls_shift/su_max 0.002244
_refine_ls_structure_factor_coef F
_refine_ls_weighting_details
;
 Method, part 1, Chebychev polynomial, (Watkin, 1994, Prince, 1982) 
 [weight] = 1.0/[A~0~*T~0~(x)+A~1~*T~1~(x) ... +A~n-1~]*T~n-1~(x)] 
 where A~i~ are the Chebychev coefficients listed below and x= Fcalc/Fmax 
 Method = Robust Weighting (Prince, 1982) 
 W = [weight] * [1-(deltaF/6*sigmaF)^2^]^2^ 
 A~i~ are: 
 0.369 0.000942 0.106 
;
_refine_ls_weighting_scheme calc
_refine_ls_wR_factor_all 0.0373
_refine_ls_wR_factor_gt 0.0276
_refine_ls_wR_factor_ref 0.0276
_reflns_limit_h_max 12
_reflns_limit_h_min -12
_reflns_limit_k_max 15
_reflns_limit_k_min -16
_reflns_limit_l_max 22
_reflns_limit_l_min 0
_reflns_number_gt 7119
_reflns_number_total 9123
_reflns_threshold_expression I>3.00u(I)
_cod_data_source_file om700835h-file003.cif
_cod_data_source_block irc07
_cod_depositor_comments
;
The following automatic conversions were performed:

'_symmetry_cell_setting' value 'Triclinic' changed to 'triclinic'
according to /home/saulius/struct/CIF-dictionaries/cif_core.dic
dictionary named 'cif_core.dic' version 2.4.1 from 2010-06-29.

Automatic conversion script
Id: cif_fix_values 1715 2011-07-08 13:25:40Z adriana 

The following automatic conversions were performed:

'_exptl_crystal_density_meas' value 'not measured' was changed to '?'
- the value is perceived as not measured.

Automatic conversion script
Id: cif_fix_values 3008 2015-01-20 13:52:24Z robertas 
;
_cod_original_sg_symbol_H-M 'P -1 '
_cod_original_formula_sum ' C32 H35 B Cl5 N6 P Pt S3 '
_cod_database_code 4070602

loop_
_symmetry_equiv_pos_as_xyz
x,y,z
-x,-y,-z

loop_
_atom_site_label
_atom_site_type_symbol
_atom_site_fract_x
_atom_site_fract_y
_atom_site_fract_z
_atom_site_U_iso_or_equiv
_atom_site_occupancy
_atom_site_adp_type
_atom_site_refinement_flags_posn
_atom_site_refinement_flags_adp
_atom_site_refinement_flags_occupancy
Pt1 Pt 0.483510(15) 0.647132(12) 0.298311(9) 0.0230 1.0000 Uani D . .
Cl1 Cl 1.08894(11) 0.79889(10) 0.62533(7) 0.0463 1.0000 Uani . . .
Cl51 Cl 0.7765(3) 0.7981(2) 0.7766(2) 0.1261 1.0000 Uani . . .
Cl52 Cl 1.0286(2) 0.94845(15) 0.88425(11) 0.0858 1.0000 Uani . . .
Cl61 Cl 0.4204(4) 0.7392(3) 0.8102(3) 0.1677 1.0000 Uani . . .
Cl62 Cl 0.4585(3) 0.9672(3) 0.8202(4) 0.1221 0.718(7) Uani . U P
Cl63 Cl 0.4407(12) 0.9628(9) 0.8976(11) 0.1565 0.282(7) Uani . U P
S1 S 0.44313(10) 0.50233(8) 0.34706(7) 0.0357 1.0000 Uani D . .
S2 S 0.58581(10) 0.77495(8) 0.24924(6) 0.0284 1.0000 Uani D . .
S3 S 0.35384(9) 0.77601(8) 0.38814(6) 0.0299 1.0000 Uani . . .
P1 P 0.27487(10) 0.57927(8) 0.17814(6) 0.0278 1.0000 Uani D . .
N12 N 0.7078(3) 0.6070(2) 0.43009(19) 0.0251 1.0000 Uani . . .
N15 N 0.6665(4) 0.4455(3) 0.4402(2) 0.0334 1.0000 Uani . . .
N22 N 0.7848(3) 0.7619(2) 0.37952(18) 0.0249 1.0000 Uani . . .
N25 N 0.8691(3) 0.8563(3) 0.3111(2) 0.0325 1.0000 Uani . . .
N32 N 0.6221(3) 0.7932(2) 0.48005(18) 0.0238 1.0000 Uani . . .
N35 N 0.4915(3) 0.9022(2) 0.5510(2) 0.0297 1.0000 Uani . . .
C11 C 0.6117(4) 0.5170(3) 0.4067(2) 0.0260 1.0000 Uani . . .
C13 C 0.8276(4) 0.5917(3) 0.4825(3) 0.0349 1.0000 Uani . . .
C14 C 0.8020(4) 0.4918(4) 0.4881(3) 0.0384 1.0000 Uani . . .
C16 C 0.5965(5) 0.3363(3) 0.4270(3) 0.0435 1.0000 Uani . . .
C21 C 0.7526(4) 0.7979(3) 0.3146(2) 0.0242 1.0000 Uani . . .
C23 C 0.9267(4) 0.8002(4) 0.4192(3) 0.0380 1.0000 Uani . . .
C24 C 0.9787(4) 0.8573(4) 0.3766(3) 0.0407 1.0000 Uani . . .
C26 C 0.8800(5) 0.9076(4) 0.2490(3) 0.0435 1.0000 Uani . . .
C31 C 0.4931(4) 0.8262(3) 0.4749(2) 0.0247 1.0000 Uani . . .
C33 C 0.7028(4) 0.8505(3) 0.5626(2) 0.0347 1.0000 Uani . . .
C34 C 0.6212(5) 0.9171(3) 0.6053(3) 0.0380 1.0000 Uani . . .
C36 C 0.3676(5) 0.9547(3) 0.5721(3) 0.0386 1.0000 Uani . . .
C50 C 0.9589(7) 0.8177(5) 0.8056(4) 0.0751 1.0000 Uani . . .
C60 C 0.3565(10) 0.8501(9) 0.8099(7) 0.1320 1.0000 Uani . . .
C111 C 0.1053(4) 0.5551(3) 0.2043(2) 0.0336 1.0000 Uani . . .
C112 C 0.0958(4) 0.4941(4) 0.2560(3) 0.0461 1.0000 Uani . . .
C113 C -0.0320(5) 0.4687(5) 0.2742(3) 0.0539 1.0000 Uani . . .
C114 C -0.1511(5) 0.5057(4) 0.2410(3) 0.0504 1.0000 Uani . . .
C115 C -0.1436(5) 0.5676(4) 0.1910(3) 0.0520 1.0000 Uani . . .
C116 C -0.0160(4) 0.5923(4) 0.1712(3) 0.0418 1.0000 Uani . . .
C121 C 0.2870(4) 0.4486(3) 0.0973(2) 0.0319 1.0000 Uani . . .
C122 C 0.4115(5) 0.4353(4) 0.0698(3) 0.0510 1.0000 Uani . . .
C123 C 0.4245(6) 0.3362(5) 0.0086(4) 0.0688 1.0000 Uani . . .
C124 C 0.3161(6) 0.2507(5) -0.0244(3) 0.0639 1.0000 Uani . . .
C125 C 0.1908(7) 0.2632(4) 0.0009(4) 0.0652 1.0000 Uani . . .
C126 C 0.1757(5) 0.3627(4) 0.0614(3) 0.0493 1.0000 Uani . . .
C131 C 0.2447(4) 0.6741(3) 0.1206(3) 0.0341 1.0000 Uani . . .
C132 C 0.2512(5) 0.7854(4) 0.1689(3) 0.0471 1.0000 Uani . . .
C133 C 0.2307(6) 0.8610(5) 0.1283(4) 0.0598 1.0000 Uani . . .
C134 C 0.2078(6) 0.8272(5) 0.0413(4) 0.0653 1.0000 Uani . . .
C135 C 0.2006(5) 0.7172(5) -0.0064(4) 0.0590 1.0000 Uani . . .
C136 C 0.2178(4) 0.6395(4) 0.0326(3) 0.0444 1.0000 Uani . . .
B1 B 0.6652(4) 0.7054(3) 0.4043(2) 0.0222 1.0000 Uani D . .
H1 H 0.569(2) 0.5679(17) 0.2452(12) 0.0270 1.0000 Uiso D . .
H131 H 0.9164(4) 0.6454(3) 0.5107(3) 0.0419 1.0000 Uiso R . .
H141 H 0.8685(4) 0.4574(4) 0.5207(3) 0.0484 1.0000 Uiso R . .
H161 H 0.6607(5) 0.3000(3) 0.4592(3) 0.0546 1.0000 Uiso R . .
H162 H 0.5073(5) 0.3440(3) 0.4478(3) 0.0546 1.0000 Uiso R . .
H163 H 0.5735(5) 0.2900(3) 0.3650(3) 0.0546 1.0000 Uiso R . .
H231 H 0.9805(4) 0.7875(4) 0.4702(3) 0.0451 1.0000 Uiso R . .
H241 H 1.0783(4) 0.8938(4) 0.3898(3) 0.0490 1.0000 Uiso R . .
H261 H 0.7858(5) 0.8947(4) 0.2089(3) 0.0544 1.0000 Uiso R . .
H262 H 0.9107(5) 0.9889(4) 0.2791(3) 0.0544 1.0000 Uiso R . .
H263 H 0.9509(5) 0.8746(4) 0.2165(3) 0.0544 1.0000 Uiso R . .
H331 H 0.8027(4) 0.8431(3) 0.5855(2) 0.0381 1.0000 Uiso R . .
H341 H 0.6497(5) 0.9686(3) 0.6660(3) 0.0419 1.0000 Uiso R . .
H361 H 0.3930(5) 1.0080(3) 0.6323(3) 0.0459 1.0000 Uiso R . .
H362 H 0.3363(5) 0.9952(3) 0.5330(3) 0.0459 1.0000 Uiso R . .
H363 H 0.2891(5) 0.8967(3) 0.5653(3) 0.0459 1.0000 Uiso R . .
H501 H 0.9903(7) 0.7595(5) 0.8281(4) 0.0942 1.0000 Uiso R . .
H502 H 0.9963(7) 0.8106(5) 0.7541(4) 0.0942 1.0000 Uiso R . .
H601 H 0.3072(10) 0.8714(9) 0.8577(7) 0.1454 0.7000 Uiso R . .
H602 H 0.2854(10) 0.8291(9) 0.7545(7) 0.1454 0.7000 Uiso R . .
H603 H 0.2538(10) 0.8401(9) 0.8095(7) 0.1454 0.3000 Uiso R . .
H604 H 0.3679(10) 0.8637(9) 0.7575(7) 0.1454 0.3000 Uiso R . .
H1121 H 0.1825(4) 0.4681(4) 0.2805(3) 0.0565 1.0000 Uiso R . .
H1131 H -0.0375(5) 0.4240(5) 0.3109(3) 0.0646 1.0000 Uiso R . .
H1141 H -0.2436(5) 0.4873(4) 0.2535(3) 0.0575 1.0000 Uiso R . .
H1151 H -0.2303(5) 0.5954(4) 0.1684(3) 0.0583 1.0000 Uiso R . .
H1161 H -0.0117(4) 0.6362(4) 0.1338(3) 0.0478 1.0000 Uiso R . .
H1221 H 0.4920(5) 0.4972(4) 0.0940(3) 0.0541 1.0000 Uiso R . .
H1231 H 0.5142(6) 0.3274(5) -0.0114(4) 0.0724 1.0000 Uiso R . .
H1241 H 0.3278(6) 0.1788(5) -0.0670(3) 0.0674 1.0000 Uiso R . .
H1251 H 0.1107(7) 0.2011(4) -0.0240(4) 0.0690 1.0000 Uiso R . .
H1261 H 0.0839(5) 0.3722(4) 0.0790(3) 0.0523 1.0000 Uiso R . .
H1321 H 0.2705(5) 0.8109(4) 0.2323(3) 0.0547 1.0000 Uiso R . .
H1331 H 0.2327(6) 0.9407(5) 0.1628(4) 0.0717 1.0000 Uiso R . .
H1341 H 0.1964(6) 0.8826(5) 0.0128(4) 0.0851 1.0000 Uiso R . .
H1351 H 0.1828(5) 0.6927(5) -0.0698(4) 0.0755 1.0000 Uiso R . .
H1361 H 0.2108(4) 0.5593(4) -0.0026(3) 0.0532 1.0000 Uiso R . .

loop_
_atom_site_aniso_label
_atom_site_aniso_U_11
_atom_site_aniso_U_22
_atom_site_aniso_U_33
_atom_site_aniso_U_23
_atom_site_aniso_U_13
_atom_site_aniso_U_12
Pt1 0.02138(6) 0.02166(6) 0.02292(6) 0.00616(4) 0.00170(4) 0.00357(4)
Cl1 0.0382(5) 0.0538(6) 0.0380(5) 0.0120(5) -0.0005(4) -0.0026(5)
Cl51 0.0862(14) 0.1254(19) 0.160(2) 0.0648(18) -0.0066(14) 0.0034(13)
Cl52 0.1099(14) 0.0810(11) 0.0661(10) 0.0288(8) 0.0097(9) 0.0314(10)
Cl61 0.188(3) 0.124(2) 0.201(3) 0.099(2) 0.003(3) -0.003(2)
Cl62 0.085(2) 0.091(2) 0.198(5) 0.067(3) 0.025(2) 0.0075(15)
Cl63 0.122(6) 0.103(6) 0.214(9) 0.029(7) 0.028(7) 0.000(5)
S1 0.0272(5) 0.0309(5) 0.0478(6) 0.0203(4) -0.0027(4) -0.0036(4)
S2 0.0291(4) 0.0302(4) 0.0269(4) 0.0135(4) 0.0031(3) 0.0041(3)
S3 0.0252(4) 0.0323(5) 0.0299(4) 0.0081(4) 0.0056(3) 0.0088(3)
P1 0.0227(4) 0.0299(5) 0.0258(5) 0.0067(4) 0.0002(3) 0.0034(4)
N12 0.0248(14) 0.0239(14) 0.0271(15) 0.0117(12) 0.0026(12) 0.0041(11)
N15 0.0360(18) 0.0292(16) 0.0401(18) 0.0183(14) 0.0094(14) 0.0055(13)
N22 0.0202(14) 0.0276(15) 0.0253(15) 0.0099(12) 0.0022(11) -0.0002(11)
N25 0.0311(16) 0.0334(17) 0.0353(17) 0.0158(14) 0.0083(13) -0.0001(13)
N32 0.0256(14) 0.0207(14) 0.0234(14) 0.0069(11) 0.0041(11) 0.0009(11)
N35 0.0369(17) 0.0227(14) 0.0294(16) 0.0071(12) 0.0113(13) 0.0052(12)
C11 0.0247(17) 0.0246(17) 0.0286(17) 0.0103(14) 0.0048(14) 0.0032(13)
C13 0.0280(19) 0.037(2) 0.039(2) 0.0185(18) -0.0013(16) 0.0072(15)
C14 0.032(2) 0.041(2) 0.048(2) 0.026(2) 0.0029(17) 0.0085(17)
C16 0.052(3) 0.026(2) 0.059(3) 0.0213(19) 0.016(2) 0.0021(18)
C21 0.0255(16) 0.0208(16) 0.0250(17) 0.0057(13) 0.0076(13) 0.0026(13)
C23 0.0241(18) 0.049(2) 0.039(2) 0.0214(19) -0.0022(16) -0.0027(16)
C24 0.0270(19) 0.051(3) 0.045(2) 0.021(2) 0.0048(17) -0.0053(17)
C26 0.047(2) 0.047(2) 0.042(2) 0.024(2) 0.0107(19) -0.0023(19)
C31 0.0311(18) 0.0184(15) 0.0278(17) 0.0103(13) 0.0100(14) 0.0052(13)
C33 0.036(2) 0.0302(19) 0.0285(19) 0.0042(15) 0.0001(16) 0.0007(16)
C34 0.044(2) 0.032(2) 0.029(2) 0.0025(16) 0.0039(17) 0.0027(17)
C36 0.045(2) 0.0283(19) 0.041(2) 0.0044(17) 0.0205(19) 0.0096(17)
C50 0.092(5) 0.070(4) 0.074(4) 0.033(3) 0.027(4) 0.021(3)
C60 0.106(7) 0.132(8) 0.125(8) 0.041(7) -0.036(6) 0.015(6)
C111 0.0233(17) 0.036(2) 0.0319(19) 0.0019(16) 0.0029(15) 0.0042(15)
C112 0.026(2) 0.069(3) 0.046(3) 0.025(2) 0.0071(18) 0.0061(19)
C113 0.038(2) 0.074(4) 0.049(3) 0.019(3) 0.016(2) 0.004(2)
C114 0.031(2) 0.055(3) 0.058(3) 0.006(2) 0.019(2) 0.009(2)
C115 0.027(2) 0.051(3) 0.067(3) 0.006(2) 0.012(2) 0.0175(19)
C116 0.029(2) 0.043(2) 0.048(2) 0.010(2) 0.0054(18) 0.0104(17)
C121 0.0282(18) 0.037(2) 0.0251(18) 0.0060(15) 0.0028(14) 0.0046(15)
C122 0.031(2) 0.057(3) 0.047(3) -0.003(2) 0.0099(19) 0.003(2)
C123 0.041(3) 0.089(4) 0.051(3) -0.008(3) 0.012(2) 0.016(3)
C124 0.069(4) 0.057(3) 0.043(3) -0.011(2) 0.008(2) 0.025(3)
C125 0.074(4) 0.043(3) 0.055(3) -0.009(2) 0.015(3) -0.006(3)
C126 0.043(2) 0.045(3) 0.044(3) -0.004(2) 0.011(2) -0.0065(19)
C131 0.0230(17) 0.042(2) 0.033(2) 0.0152(17) -0.0046(15) 0.0034(15)
C132 0.047(3) 0.041(2) 0.049(3) 0.020(2) -0.006(2) 0.0091(19)
C133 0.059(3) 0.047(3) 0.074(4) 0.032(3) -0.005(3) 0.010(2)
C134 0.054(3) 0.077(4) 0.081(4) 0.058(4) 0.000(3) 0.012(3)
C135 0.049(3) 0.086(4) 0.054(3) 0.043(3) 0.005(2) 0.015(3)
C136 0.033(2) 0.061(3) 0.040(2) 0.022(2) 0.0003(17) 0.0085(19)
B1 0.0190(17) 0.0233(18) 0.0223(18) 0.0081(15) 0.0009(14) 0.0023(14)

loop_
_atom_type_symbol
_atom_type_scat_dispersion_real
_atom_type_scat_dispersion_imag
_atom_type_scat_Cromer_Mann_a1
_atom_type_scat_Cromer_Mann_b1
_atom_type_scat_Cromer_Mann_a2
_atom_type_scat_Cromer_Mann_b2
_atom_type_scat_Cromer_Mann_a3
_atom_type_scat_Cromer_Mann_b3
_atom_type_scat_Cromer_Mann_a4
_atom_type_scat_Cromer_Mann_b4
_atom_type_scat_Cromer_Mann_c
_atom_type_scat_source
'C   ' 0.0033 0.0016 2.3100 20.8439 1.0200 10.2075 1.5886 0.5687 0.8650 51.6512 0.2156 International_Tables_Vol_IV_Table_2.2B
'H   ' 0.0000 0.0000 0.4930 10.5109 0.3229 26.1257 0.1402 3.1424 0.0408 57.7998 0.0030 International_Tables_Vol_IV_Table_2.2B
'B   ' 0.0013 0.0007 2.0545 23.2185 1.3326 1.0210 1.0979 60.3498 0.7068 0.1403 -0.1932 International_Tables_Vol_IV_Table_2.2B
'Cl  ' 0.1484 0.1585 11.4604 0.0104 7.1964 1.1662 6.2556 18.5194 1.6455 47.7784 -9.5574 International_Tables_Vol_IV_Table_2.2B
'N   ' 0.0061 0.0033 12.2126 0.0057 3.1322 9.8933 2.0125 28.9975 1.1663 0.5826 -11.5290 International_Tables_Vol_IV_Table_2.2B
'P   ' 0.1023 0.0942 6.4345 1.9067 4.1791 27.1570 1.7800 0.5260 1.4908 68.1645 1.1149 International_Tables_Vol_IV_Table_2.2B
'Pt  ' -1.7033 8.3905 27.0059 1.5129 17.7639 8.8117 15.7131 0.4246 5.7837 38.6103 11.6883 International_Tables_Vol_IV_Table_2.2B
'S   ' 0.1246 0.1234 6.9053 1.4679 5.2034 22.2151 1.4379 0.2536 1.5863 56.1720 0.8669 International_Tables_Vol_IV_Table_2.2B

loop_
_exptl_crystal_face_index_h
_exptl_crystal_face_index_k
_exptl_crystal_face_index_l
_exptl_crystal_face_perp_dist
1 0 0 0.150
-1 0 0 0.160
0 1 0 0.050
0 0 1 0.030
0 0 -1 0.050
1 -9 3 0.065
-4 1 0 0.153

loop_
_geom_angle_atom_site_label_1
_geom_angle_atom_site_label_2
_geom_angle_atom_site_label_3
_geom_angle
_geom_angle_publ_flag
S1 Pt1 S2 163.98(3) yes
S1 Pt1 S3 96.25(4) yes
S2 Pt1 S3 96.51(3) yes
S1 Pt1 P1 94.27(3) yes
S2 Pt1 P1 94.94(3) yes
S3 Pt1 P1 91.95(3) yes
S1 Pt1 B1 85.08(11) yes
S2 Pt1 B1 85.73(11) yes
S3 Pt1 B1 87.92(10) yes
P1 Pt1 B1 179.33(11) yes
S1 Pt1 H1 83.3(6) no
S2 Pt1 H1 83.6(6) no
S3 Pt1 H1 177.9(6) no
P1 Pt1 H1 90.1(6) no
B1 Pt1 H1 90.0(6) no
Pt1 S1 C11 96.62(12) yes
Pt1 S2 C21 96.77(12) yes
Pt1 S3 C31 94.83(12) yes
Pt1 P1 C111 116.35(13) yes
Pt1 P1 C121 113.67(12) yes
C111 P1 C121 104.02(18) yes
Pt1 P1 C131 112.88(13) yes
C111 P1 C131 104.05(18) yes
C121 P1 C131 104.64(19) yes
C11 N12 C13 107.4(3) yes
C11 N12 B1 118.9(3) yes
C13 N12 B1 133.4(3) yes
C11 N15 C14 108.4(3) yes
C11 N15 C16 125.7(3) yes
C14 N15 C16 125.9(3) yes
C21 N22 C23 107.7(3) yes
C21 N22 B1 119.2(3) yes
C23 N22 B1 132.4(3) yes
C21 N25 C24 107.9(3) yes
C21 N25 C26 126.5(3) yes
C24 N25 C26 125.6(3) yes
C31 N32 C33 107.9(3) yes
C31 N32 B1 123.4(3) yes
C33 N32 B1 128.7(3) yes
C31 N35 C34 108.7(3) yes
C31 N35 C36 124.6(3) yes
C34 N35 C36 126.6(3) yes
S1 C11 N12 124.0(3) yes
S1 C11 N15 126.8(3) yes
N12 C11 N15 109.2(3) yes
N12 C13 C14 107.7(3) yes
N12 C13 H131 126.152 no
C14 C13 H131 126.152 no
N15 C14 C13 107.3(3) yes
N15 C14 H141 126.350 no
C13 C14 H141 126.350 no
N15 C16 H161 109.467 no
N15 C16 H162 109.465 no
H161 C16 H162 109.476 no
N15 C16 H163 109.467 no
H161 C16 H163 109.476 no
H162 C16 H163 109.476 no
S2 C21 N25 126.6(3) yes
S2 C21 N22 124.3(3) yes
N25 C21 N22 109.0(3) yes
N22 C23 C24 107.8(3) yes
N22 C23 H231 126.076 no
C24 C23 H231 126.075 no
N25 C24 C23 107.5(3) yes
N25 C24 H241 126.235 no
C23 C24 H241 126.233 no
N25 C26 H261 109.469 no
N25 C26 H262 109.466 no
H261 C26 H262 109.475 no
N25 C26 H263 109.465 no
H261 C26 H263 109.476 no
H262 C26 H263 109.476 no
S3 C31 N32 125.8(3) yes
S3 C31 N35 126.0(3) yes
N32 C31 N35 108.1(3) yes
N32 C33 C34 107.3(3) yes
N32 C33 H331 126.340 no
C34 C33 H331 126.340 no
N35 C34 C33 108.0(3) yes
N35 C34 H341 125.998 no
C33 C34 H341 126.000 no
N35 C36 H361 109.468 no
N35 C36 H362 109.465 no
H361 C36 H362 109.477 no
N35 C36 H363 109.467 no
H361 C36 H363 109.476 no
H362 C36 H363 109.475 no
Cl52 C50 Cl51 112.7(4) yes
Cl52 C50 H501 108.666 no
Cl51 C50 H501 108.666 no
Cl52 C50 H502 108.674 no
Cl51 C50 H502 108.673 no
H501 C50 H502 109.466 no
Cl63 C60 Cl61 111.7(7) yes
Cl62 C60 Cl61 122.8(6) yes
Cl62 C60 H601 106.018 no
Cl61 C60 H601 106.024 no
Cl62 C60 H602 106.058 no
Cl61 C60 H602 106.057 no
H601 C60 H602 109.467 no
Cl63 C60 H603 108.909 no
Cl63 C60 H604 108.876 no
Cl61 C60 H604 108.926 no
H603 C60 H604 109.466 no
P1 C111 C112 118.9(3) yes
P1 C111 C116 122.1(3) yes
C112 C111 C116 119.0(4) yes
C111 C112 C113 121.2(4) yes
C111 C112 H1121 119.391 no
C113 C112 H1121 119.396 no
C112 C113 C114 119.3(5) yes
C112 C113 H1131 120.353 no
C114 C113 H1131 120.356 no
C113 C114 C115 120.4(4) yes
C113 C114 H1141 119.788 no
C115 C114 H1141 119.787 no
C114 C115 C116 120.8(4) yes
C114 C115 H1151 119.623 no
C116 C115 H1151 119.627 no
C115 C116 C111 119.3(5) yes
C115 C116 H1161 120.325 no
C111 C116 H1161 120.327 no
P1 C121 C122 118.6(3) yes
P1 C121 C126 122.4(3) yes
C122 C121 C126 119.0(4) yes
C121 C122 C123 120.0(5) yes
C121 C122 H1221 119.983 no
C123 C122 H1221 119.983 no
C122 C123 C124 120.7(5) yes
C122 C123 H1231 119.655 no
C124 C123 H1231 119.658 no
C123 C124 C125 120.0(5) yes
C123 C124 H1241 120.002 no
C125 C124 H1241 120.007 no
C124 C125 C126 119.9(5) yes
C124 C125 H1251 120.041 no
C126 C125 H1251 120.049 no
C125 C126 C121 120.4(5) yes
C125 C126 H1261 119.816 no
C121 C126 H1261 119.820 no
P1 C131 C132 117.3(3) yes
P1 C131 C136 122.9(3) yes
C132 C131 C136 119.9(4) yes
C131 C132 C133 119.5(5) yes
C131 C132 H1321 120.239 no
C133 C132 H1321 120.241 no
C132 C133 C134 120.7(5) yes
C132 C133 H1331 119.664 no
C134 C133 H1331 119.663 no
C133 C134 C135 119.8(5) yes
C133 C134 H1341 120.100 no
C135 C134 H1341 120.096 no
C134 C135 C136 120.6(5) yes
C134 C135 H1351 119.685 no
C136 C135 H1351 119.685 no
C135 C136 C131 119.5(5) yes
C135 C136 H1361 120.261 no
C131 C136 H1361 120.262 no
N32 B1 N12 109.2(3) yes
N32 B1 N22 108.4(3) yes
N12 B1 N22 113.1(3) yes
N32 B1 Pt1 108.0(2) yes
N12 B1 Pt1 108.8(2) yes
N22 B1 Pt1 109.2(2) yes

loop_
_geom_bond_atom_site_label_1
_geom_bond_atom_site_label_2
_geom_bond_distance
_geom_bond_publ_flag
Pt1 S1 2.3481(10) yes
Pt1 S2 2.3550(9) yes
Pt1 S3 2.4594(9) yes
Pt1 P1 2.4626(9) yes
Pt1 B1 2.157(4) yes
Pt1 H1 1.53(2) no
Cl51 C50 1.727(7) yes
Cl52 C50 1.762(7) yes
Cl61 C60 1.606(10) yes
Cl62 C60 1.701(11) yes
Cl63 C60 1.718(15) yes
S1 C11 1.718(4) yes
S2 C21 1.728(4) yes
S3 C31 1.710(4) yes
P1 C111 1.831(4) yes
P1 C121 1.819(4) yes
P1 C131 1.829(4) yes
N12 C11 1.342(4) yes
N12 C13 1.397(4) yes
N12 B1 1.545(5) yes
N15 C11 1.336(5) yes
N15 C14 1.385(5) yes
N15 C16 1.460(5) yes
N22 C21 1.342(4) yes
N22 C23 1.392(5) yes
N22 B1 1.543(5) yes
N25 C21 1.349(4) yes
N25 C24 1.387(5) yes
N25 C26 1.455(5) yes
N32 C31 1.350(4) yes
N32 C33 1.398(5) yes
N32 B1 1.560(5) yes
N35 C31 1.347(4) yes
N35 C34 1.374(5) yes
N35 C36 1.470(5) yes
C13 C14 1.347(6) yes
C13 H131 1.000 no
C14 H141 1.000 no
C16 H161 1.000 no
C16 H162 1.000 no
C16 H163 1.000 no
C23 C24 1.346(6) yes
C23 H231 1.000 no
C24 H241 1.000 no
C26 H261 1.000 no
C26 H262 1.000 no
C26 H263 1.000 no
C33 C34 1.343(6) yes
C33 H331 1.000 no
C34 H341 1.000 no
C36 H361 1.000 no
C36 H362 1.000 no
C36 H363 1.000 no
C50 H501 1.000 no
C50 H502 1.000 no
C60 H601 1.000 no
C60 H602 1.000 no
C60 H603 1.000 no
C60 H604 1.000 no
C111 C112 1.390(6) yes
C111 C116 1.396(5) yes
C112 C113 1.389(6) yes
C112 H1121 1.000 no
C113 C114 1.379(7) yes
C113 H1131 1.000 no
C114 C115 1.372(8) yes
C114 H1141 1.000 no
C115 C116 1.398(6) yes
C115 H1151 1.000 no
C116 H1161 1.000 no
C121 C122 1.386(6) yes
C121 C126 1.385(6) yes
C122 C123 1.389(7) yes
C122 H1221 1.000 no
C123 C124 1.364(8) yes
C123 H1231 1.000 no
C124 C125 1.375(8) yes
C124 H1241 1.000 no
C125 C126 1.393(7) yes
C125 H1251 1.000 no
C126 H1261 1.000 no
C131 C132 1.391(6) yes
C131 C136 1.388(6) yes
C132 C133 1.388(7) yes
C132 H1321 1.000 no
C133 C134 1.374(8) yes
C133 H1331 1.000 no
C134 C135 1.374(9) yes
C134 H1341 1.000 no
C135 C136 1.392(7) yes
C135 H1351 1.000 no
C136 H1361 1.000 no

loop_
_geom_contact_atom_site_label_1
_geom_contact_atom_site_label_2
_geom_contact_distance
_geom_contact_site_symmetry_2
_geom_contact_publ_flag
Cl1 C13 3.456(3) . no
Cl1 C50 3.511(8) . no
Cl1 C60 3.52(1) 1_655 no
Cl1 C23 3.592(5) . no
Cl62 C133 3.420(7) 2_676 no
Cl63 Cl63 3.26(3) 2_677 no
N22 C114 3.546(5) 1_655 no
N22 C115 3.589(5) 1_655 no
N25 C115 3.593(6) 1_655 no
N32 C16 3.556(6) 2_666 no
N35 C16 3.329(5) 2_666 no
N35 N35 3.560(7) 2_676 no
C16 C31 3.293(7) 2_666 no
C21 C115 3.372(6) 1_655 no
C21 C36 3.548(5) 2_676 no
C31 C36 3.482(7) 2_676 no
C126 C135 3.593(7) 2_565 no

loop_
_geom_torsion_atom_site_label_1
_geom_torsion_atom_site_label_2
_geom_torsion_atom_site_label_3
_geom_torsion_atom_site_label_4
_geom_torsion
_geom_torsion_publ_flag
Pt1 S1 C11 N12 15.9(3) no
Pt1 S1 C11 N15 -167.3(3) no
Pt1 S2 C21 N22 -10.0(3) no
Pt1 S2 C21 N25 172.1(3) no
Pt1 S3 C31 N32 -1.2(4) no
Pt1 S3 C31 N35 -178.4(4) no
Pt1 P1 C111 C112 -48.9(3) no
Pt1 P1 C111 C116 133.6(3) no
Pt1 P1 C121 C122 -45.8(4) no
Pt1 P1 C121 C126 135.2(4) no
Pt1 P1 C131 C132 -46.9(4) no
Pt1 P1 C131 C136 132.3(3) no
Pt1 B1 N12 C11 -20.5(4) no
Pt1 B1 N12 C13 166.9(4) no
Pt1 B1 N22 C21 20.3(3) no
Pt1 B1 N22 C23 -170.6(3) no
Pt1 B1 N32 C31 -2.2(4) no
Pt1 B1 N32 C33 177.4(3) no
S1 Pt1 S3 C31 84.8(2) no
S1 Pt1 P1 C111 54.3(1) no
S1 Pt1 P1 C121 -66.5(2) no
S1 Pt1 P1 C131 174.5(2) no
S1 Pt1 B1 N12 23.0(2) no
S1 Pt1 B1 N22 146.8(2) no
S1 Pt1 B1 N32 -95.5(2) no
S1 C11 N12 C13 175.9(3) no
S1 C11 N12 B1 1.5(5) no
S1 C11 N15 C14 -176.2(3) no
S1 C11 N15 C16 5.0(6) no
S2 Pt1 S3 C31 -85.5(2) no
S2 Pt1 P1 C111 -138.9(1) no
S2 Pt1 P1 C121 100.3(2) no
S2 Pt1 P1 C131 -18.6(2) no
S2 Pt1 B1 N12 -143.9(2) no
S2 Pt1 B1 N22 -20.0(2) no
S2 Pt1 B1 N32 97.7(2) no
S2 C21 N22 C23 -177.5(3) no
S2 C21 N22 B1 -5.9(4) no
S2 C21 N25 C24 178.0(3) no
S2 C21 N25 C26 -3.2(6) no
S3 Pt1 S1 C11 -106.8(1) no
S3 Pt1 S2 C21 102.7(1) no
S3 Pt1 P1 C111 -42.2(2) no
S3 Pt1 P1 C121 -163.0(2) no
S3 Pt1 P1 C131 78.1(2) no
S3 Pt1 B1 N12 119.4(2) no
S3 Pt1 B1 N22 -116.7(2) no
S3 Pt1 B1 N32 1.0(2) no
S3 C31 N32 C33 -177.2(3) no
S3 C31 N32 B1 2.5(6) no
S3 C31 N35 C34 177.2(3) no
S3 C31 N35 C36 0.3(6) no
P1 Pt1 S1 C11 160.8(1) no
P1 Pt1 S2 C21 -164.8(1) no
P1 Pt1 S3 C31 179.3(2) no
P1 C111 C112 C113 -176.7(3) no
P1 C111 C116 C115 177.6(3) no
P1 C121 C122 C123 179.5(5) no
P1 C121 C126 C125 -178.7(5) no
P1 C131 C132 C133 179.2(4) no
P1 C131 C136 C135 -177.9(3) no
N12 C11 N15 C14 1.0(5) no
N12 C11 N15 C16 -177.8(4) no
N12 C13 C14 N15 -0.6(5) no
N12 B1 N22 C21 141.6(3) no
N12 B1 N22 C23 -49.3(4) no
N12 B1 N32 C31 -120.3(4) no
N12 B1 N32 C33 59.3(5) no
N15 C11 N12 C13 -1.4(4) no
N15 C11 N12 B1 -175.7(3) no
N22 C21 N25 C24 -0.2(4) no
N22 C21 N25 C26 178.7(4) no
N22 C23 C24 N25 0.9(5) no
N22 B1 N12 C11 -142.0(3) no
N22 B1 N12 C13 45.4(5) no
N22 B1 N32 C31 116.0(4) no
N22 B1 N32 C33 -64.4(5) no
N25 C21 N22 C23 0.7(4) no
N25 C21 N22 B1 172.3(3) no
N32 C31 N35 C34 -0.3(5) no
N32 C31 N35 C36 -177.3(4) no
N32 C33 C34 N35 0.1(5) no
N32 B1 N12 C11 97.1(3) no
N32 B1 N12 C13 -75.5(5) no
N32 B1 N22 C21 -97.1(3) no
N32 B1 N22 C23 72.0(5) no
N35 C31 N32 C33 0.4(5) no
N35 C31 N32 B1 -179.9(3) no
C11 S1 Pt1 B1 -19.5(2) no
C11 N12 C13 C14 1.2(5) no
C11 N15 C14 C13 -0.2(5) no
C13 C14 N15 C16 178.6(4) no
C14 C13 N12 B1 174.4(4) no
C21 S2 Pt1 B1 15.3(2) no
C21 N22 C23 C24 -1.0(4) no
C21 N25 C24 C23 -0.5(5) no
C23 C24 N25 C26 -179.3(4) no
C24 C23 N22 B1 -171.0(3) no
C31 S3 Pt1 B1 -0.1(2) no
C31 N32 C33 C34 -0.3(5) no
C31 N35 C34 C33 0.2(5) no
C33 C34 N35 C36 177.0(4) no
C34 C33 N32 B1 -179.9(4) no
C111 P1 C121 C122 -173.3(4) no
C111 P1 C121 C126 7.7(4) no
C111 P1 C131 C132 80.1(4) no
C111 P1 C131 C136 -100.6(4) no
C111 C112 C113 C114 -0.7(6) no
C111 C116 C115 C114 -1.3(6) no
C112 C111 P1 C121 76.9(3) no
C112 C111 P1 C131 -173.8(3) no
C112 C111 C116 C115 0.2(5) no
C112 C113 C114 C115 -0.5(7) no
C113 C112 C111 C116 0.8(6) no
C113 C114 C115 C116 1.4(6) no
C116 C111 P1 C121 -100.5(3) no
C116 C111 P1 C131 8.8(3) no
C121 P1 C131 C132 -171.0(3) no
C121 P1 C131 C136 8.3(4) no
C121 C122 C123 C124 -1(1) no
C121 C126 C125 C124 -1.1(9) no
C122 C121 P1 C131 77.7(4) no
C122 C121 C126 C125 2.3(8) no
C122 C123 C124 C125 2(1) no
C123 C122 C121 C126 -1.4(8) no
C123 C124 C125 C126 -1(1) no
C126 C121 P1 C131 -101.3(4) no
C131 C132 C133 C134 -1.7(8) no
C131 C136 C135 C134 -1.0(7) no
C132 C131 C136 C135 1.4(6) no
C132 C133 C134 C135 2.1(9) no
C133 C132 C131 C136 -0.0(7) no
C133 C134 C135 C136 -0.7(8) no
